data_2221539
loop_
_publ_author_name
'Mrad, Mohamed Lahbib'
'Akriche, Sameh'
'Rzaigui, Mohamed'
'Ben Nasr, Cherif'

_publ_section_title
;
 4-Ammonio-2,2,6,6-tetramethylpiperidinium bis(dihydrogen phosphate)
 monohydrate
;
_journal_coeditor_code WK2099
_journal_issue 4
_journal_name_full 'Acta Crystallographica Section E'
_journal_page_first o757
_journal_page_last o758
_journal_paper_doi 10.1107/S1600536809008563
_journal_volume 65
_journal_year 2009
_chemical_formula_iupac 'C9 H22 N2 2+, 2H2 P1 O4 -, H2 O'
_chemical_formula_moiety 'C9 H22 N2 2+, 2(H2 O4 P -), H2 O'
_chemical_formula_sum 'C9 H28 N2 O9 P2'
_chemical_formula_weight 370.27
_chemical_name_systematic
;4-Ammonio-2,2,6,6-tetramethylpiperidinium bis(dihydrogen phosphate)
 monohydrate
;
_space_group_IT_number 14
_symmetry_cell_setting monoclinic
_symmetry_space_group_name_Hall '-P 2ybc'
_symmetry_space_group_name_H-M 'P 1 21/c 1'
_atom_sites_solution_hydrogens geom
_atom_sites_solution_primary direct
_atom_sites_solution_secondary difmap
_audit_creation_method SHELXL-97
_cell_angle_alpha 90
_cell_angle_beta 104.56(4)
_cell_angle_gamma 90
_cell_formula_units_Z 4
_cell_length_a 12.604(5)
_cell_length_b 8.249(2)
_cell_length_c 16.321(2)
_cell_measurement_reflns_used 25
_cell_measurement_temperature 298
_cell_measurement_theta_max 11
_cell_measurement_theta_min 9
_cell_volume 1642.4(8)
_computing_cell_refinement 'CAD-4 EXPRESS (Enraf--Nonius, 1994)'
_computing_data_collection 'CAD-4 EXPRESS (Enraf--Nonius, 1994)'
_computing_data_reduction 'XCAD4 (Harms & Wocadlo, 1995)'
_computing_molecular_graphics 'ORTEP-3 for Windows (Farrugia, 1997)'
_computing_publication_material 'WinGX (Farrugia, 1999)'
_computing_structure_refinement 'SHELXL97 (Sheldrick, 2008)'
_computing_structure_solution 'SHELXS97 (Sheldrick, 2008)'
_diffrn_ambient_temperature 298
_diffrn_measured_fraction_theta_full 1.000
_diffrn_measured_fraction_theta_max 1.000
_diffrn_measurement_device '\k-geometry diffractometer'
_diffrn_measurement_device_type 'Enraf--Nonius TurboCAD-4'
_diffrn_measurement_method 'Nonprofiled \w'
_diffrn_radiation_monochromator graphite
_diffrn_radiation_source 'fine-focus sealed tube'
_diffrn_radiation_type Mok\a
_diffrn_radiation_wavelength 0.71073
_diffrn_reflns_av_R_equivalents 0.0562
_diffrn_reflns_av_sigmaI/netI 0.0807
_diffrn_reflns_limit_h_max 16
_diffrn_reflns_limit_h_min -16
_diffrn_reflns_limit_k_max 10
_diffrn_reflns_limit_k_min 0
_diffrn_reflns_limit_l_max 21
_diffrn_reflns_limit_l_min -10
_diffrn_reflns_number 6617
_diffrn_reflns_theta_full 27.96
_diffrn_reflns_theta_max 27.96
_diffrn_reflns_theta_min 2.58
_diffrn_standards_decay_% 8
_diffrn_standards_interval_time 120
_diffrn_standards_number 2
_exptl_absorpt_coefficient_mu 0.310
_exptl_absorpt_correction_type none
_exptl_crystal_colour colorless
_exptl_crystal_density_diffrn 1.497
_exptl_crystal_density_method 'not measured'
_exptl_crystal_description prism
_exptl_crystal_F_000 792
_exptl_crystal_size_max 0.5
_exptl_crystal_size_mid 0.35
_exptl_crystal_size_min 0.25
_refine_diff_density_max 0.322
_refine_diff_density_min -0.485
_refine_ls_extinction_method none
_refine_ls_goodness_of_fit_ref 0.995
_refine_ls_hydrogen_treatment mixed
_refine_ls_matrix_type full
_refine_ls_number_parameters 216
_refine_ls_number_reflns 3953
_refine_ls_number_restraints 3
_refine_ls_restrained_S_all 0.995
_refine_ls_R_factor_all 0.0943
_refine_ls_R_factor_gt 0.0490
_refine_ls_shift/su_max 0.001
_refine_ls_shift/su_mean 0.000
_refine_ls_structure_factor_coef Fsqd
_refine_ls_weighting_details 'calc w=1/[\s^2^(Fo^2^)+(0.0646P)^2^] where P=(Fo^2^+2Fc^2^)/3'
_refine_ls_weighting_scheme calc
_refine_ls_wR_factor_gt 0.1120
_refine_ls_wR_factor_ref 0.1283
_reflns_number_gt 2575
_reflns_number_total 3953
_reflns_threshold_expression I>2\s(I)
_cod_data_source_file wk2099.cif
_cod_data_source_block I
_cod_original_sg_symbol_H-M 'P 21/c'
_cod_database_code 2221539
_cod_database_fobs_code 2221539

loop_
_symmetry_equiv_pos_as_xyz
'x, y, z'
'-x, y+1/2, -z+1/2'
'-x, -y, -z'
'x, -y-1/2, z-1/2'

loop_
_atom_site_type_symbol
_atom_site_label
_atom_site_fract_x
_atom_site_fract_y
_atom_site_fract_z
_atom_site_U_iso_or_equiv
_atom_site_adp_type
_atom_site_calc_flag
_atom_site_refinement_flags
_atom_site_occupancy
_atom_site_disorder_assembly
_atom_site_disorder_group
P P1 0.52437(5) 0.19580(8) 0.19702(4) 0.02151(17) Uani d . 1 . .
P P2 0.79116(5) 0.36565(8) 0.37537(4) 0.02164(17) Uani d . 1 . .
O O1 0.57523(14) 0.0956(2) 0.27473(12) 0.0301(4) Uani d . 1 . .
O O2 0.42447(15) 0.2885(2) 0.21633(14) 0.0332(5) Uani d . 1 . .
H H2 0.4379 0.3859 0.2203 0.050 Uiso calc R 1 . .
O O3 0.60240(14) 0.3112(2) 0.17133(12) 0.0279(4) Uani d . 1 . .
O O4 0.47608(15) 0.0832(3) 0.12059(12) 0.0372(5) Uani d . 1 . .
H H4 0.4155 0.0509 0.1233 0.056 Uiso calc R 1 . .
O O5 0.70615(14) 0.4348(2) 0.41668(12) 0.0312(5) Uani d . 1 . .
O O6 0.77241(16) 0.4361(3) 0.28269(12) 0.0356(5) Uani d . 1 . .
H H6 0.7172 0.3954 0.2520 0.053 Uiso calc R 1 . .
O O7 0.77502(16) 0.1773(2) 0.36442(15) 0.0380(5) Uani d . 1 . .
H H7 0.7113 0.1577 0.3394 0.057 Uiso calc R 1 . .
O O8 0.90532(14) 0.3991(3) 0.42314(13) 0.0358(5) Uani d . 1 . .
O O9 0.59416(18) 0.2150(3) 0.49650(14) 0.0393(5) Uani d D 1 . .
H H91 0.626(3) 0.290(3) 0.476(2) 0.055(11) Uiso d D 1 . .
H H92 0.597(4) 0.226(6) 0.5489(11) 0.13(2) Uiso d D 1 . .
N N1 0.12655(16) 0.3672(3) 0.44120(13) 0.0195(4) Uani d . 1 . .
H H1A 0.0535 0.3763 0.4329 0.023 Uiso calc R 1 . .
H H1B 0.1573 0.4360 0.4833 0.023 Uiso calc R 1 . .
N N2 0.40484(17) 0.1521(3) 0.37758(15) 0.0301(5) Uani d . 1 . .
H H2A 0.4183 0.1931 0.3307 0.045 Uiso calc R 1 . .
H H2B 0.4093 0.0445 0.3764 0.045 Uiso calc R 1 . .
H H2C 0.4540 0.1900 0.4226 0.045 Uiso calc R 1 . .
C C1 0.15485(19) 0.4285(3) 0.36124(16) 0.0228(5) Uani d . 1 . .
C C2 0.2733(2) 0.3797(3) 0.36452(18) 0.0268(6) Uani d . 1 . .
H H22A 0.2892 0.4053 0.3108 0.032 Uiso calc R 1 . .
H H22B 0.3231 0.4418 0.4083 0.032 Uiso calc R 1 . .
C C3 0.29204(19) 0.2008(3) 0.38261(17) 0.0241(5) Uani d . 1 . .
H H3 0.2383 0.1395 0.3400 0.029 Uiso calc R 1 . .
C C4 0.27523(19) 0.1613(3) 0.46967(17) 0.0233(5) Uani d . 1 . .
H H4A 0.3253 0.2256 0.5121 0.028 Uiso calc R 1 . .
H H4B 0.2919 0.0478 0.4823 0.028 Uiso calc R 1 . .
C C5 0.15786(19) 0.1958(3) 0.47367(17) 0.0221(5) Uani d . 1 . .
C C6 0.0747(2) 0.3618(4) 0.28233(18) 0.0404(8) Uani d . 1 . .
H H6A 0.0866 0.2475 0.2781 0.061 Uiso calc R 1 . .
H H6B 0.0862 0.4155 0.2331 0.061 Uiso calc R 1 . .
H H6C 0.0010 0.3804 0.2862 0.061 Uiso calc R 1 . .
C C7 0.1434(2) 0.6124(3) 0.36298(19) 0.0345(7) Uani d . 1 . .
H H7A 0.0700 0.6401 0.3646 0.052 Uiso calc R 1 . .
H H7B 0.1589 0.6580 0.3131 0.052 Uiso calc R 1 . .
H H7C 0.1941 0.6550 0.4123 0.052 Uiso calc R 1 . .
C C8 0.0775(2) 0.0728(4) 0.4223(2) 0.0339(7) Uani d . 1 . .
H H8A 0.0875 0.0665 0.3660 0.051 Uiso calc R 1 . .
H H8B 0.0038 0.1062 0.4198 0.051 Uiso calc R 1 . .
H H8C 0.0908 -0.0317 0.4488 0.051 Uiso calc R 1 . .
C C9 0.1488(2) 0.1962(3) 0.56518(17) 0.0291(6) Uani d . 1 . .
H H9A 0.1607 0.0885 0.5879 0.044 Uiso calc R 1 . .
H H9B 0.0771 0.2325 0.5670 0.044 Uiso calc R 1 . .
H H9C 0.2030 0.2679 0.5982 0.044 Uiso calc R 1 . .

loop_
_atom_site_aniso_label
_atom_site_aniso_U_11
_atom_site_aniso_U_22
_atom_site_aniso_U_33
_atom_site_aniso_U_12
_atom_site_aniso_U_13
_atom_site_aniso_U_23
P1 0.0200(3) 0.0239(3) 0.0216(3) -0.0024(3) 0.0070(3) -0.0030(3)
P2 0.0183(3) 0.0229(3) 0.0226(4) 0.0007(3) 0.0032(2) -0.0014(3)
O1 0.0333(10) 0.0257(10) 0.0286(11) -0.0049(8) 0.0030(8) 0.0036(8)
O2 0.0323(10) 0.0254(10) 0.0473(13) 0.0010(8) 0.0203(9) -0.0007(10)
O3 0.0245(9) 0.0328(10) 0.0272(10) -0.0066(8) 0.0077(8) 0.0008(9)
O4 0.0286(10) 0.0517(13) 0.0333(12) -0.0120(9) 0.0115(9) -0.0202(10)
O5 0.0281(9) 0.0362(11) 0.0317(11) 0.0093(8) 0.0121(8) 0.0049(9)
O6 0.0392(11) 0.0427(12) 0.0228(11) -0.0127(9) 0.0037(8) 0.0015(9)
O7 0.0322(10) 0.0249(10) 0.0506(14) 0.0027(8) -0.0014(10) -0.0035(10)
O8 0.0209(9) 0.0438(12) 0.0382(12) -0.0010(8) -0.0009(8) -0.0108(10)
O9 0.0422(12) 0.0495(14) 0.0278(12) -0.0122(10) 0.0117(10) -0.0011(11)
N1 0.0193(9) 0.0214(10) 0.0183(11) 0.0005(8) 0.0059(8) 0.0003(9)
N2 0.0263(11) 0.0339(13) 0.0335(13) 0.0045(9) 0.0136(10) -0.0046(11)
C1 0.0231(12) 0.0300(13) 0.0154(12) 0.0004(11) 0.0051(10) 0.0048(11)
C2 0.0252(12) 0.0308(14) 0.0275(15) -0.0008(11) 0.0122(11) 0.0038(12)
C3 0.0194(11) 0.0283(13) 0.0268(14) -0.0006(10) 0.0100(10) -0.0038(12)
C4 0.0227(11) 0.0209(13) 0.0263(14) 0.0032(10) 0.0064(10) 0.0010(11)
C5 0.0226(11) 0.0194(11) 0.0255(14) -0.0010(10) 0.0082(10) -0.0001(11)
C6 0.0330(15) 0.061(2) 0.0229(15) 0.0037(14) -0.0001(12) -0.0019(15)
C7 0.0391(15) 0.0298(15) 0.0374(17) 0.0078(12) 0.0148(13) 0.0118(13)
C8 0.0284(13) 0.0279(14) 0.0482(19) -0.0110(11) 0.0146(13) -0.0081(14)
C9 0.0350(14) 0.0278(14) 0.0280(15) 0.0019(11) 0.0143(12) 0.0071(12)

loop_
_atom_type_symbol
_atom_type_description
_atom_type_scat_dispersion_real
_atom_type_scat_dispersion_imag
_atom_type_scat_source
C C 0.0033 0.0016 'International Tables Vol C Tables 4.2.6.8 and 6.1.1.4'
H H 0.0000 0.0000 'International Tables Vol C Tables 4.2.6.8 and 6.1.1.4'
N N 0.0061 0.0033 'International Tables Vol C Tables 4.2.6.8 and 6.1.1.4'
O O 0.0106 0.0060 'International Tables Vol C Tables 4.2.6.8 and 6.1.1.4'
P P 0.1023 0.0942 'International Tables Vol C Tables 4.2.6.8 and 6.1.1.4'

loop_
_geom_angle_atom_site_label_1
_geom_angle_atom_site_label_2
_geom_angle_atom_site_label_3
_geom_angle_site_symmetry_1
_geom_angle_site_symmetry_3
_geom_angle
_geom_angle_publ_flag
O3 P1 O1 . . 114.23(11) ?
O3 P1 O4 . . 107.88(11) ?
O1 P1 O4 . . 110.16(13) ?
O3 P1 O2 . . 111.20(12) ?
O1 P1 O2 . . 106.82(12) ?
O4 P1 O2 . . 106.28(12) ?
O8 P2 O5 . . 113.48(12) ?
O8 P2 O7 . . 108.97(11) ?
O5 P2 O7 . . 109.72(12) ?
O8 P2 O6 . . 109.09(13) ?
O5 P2 O6 . . 109.58(12) ?
O7 P2 O6 . . 105.71(12) ?
P1 O2 H2 . . 109.5 ?
P1 O4 H4 . . 109.5 ?
P2 O6 H6 . . 109.5 ?
P2 O7 H7 . . 109.5 ?
H91 O9 H92 . . 114(3) ?
C1 N1 C5 . . 120.63(19) ?
C1 N1 H1A . . 107.2 ?
C5 N1 H1A . . 107.2 ?
C1 N1 H1B . . 107.2 ?
C5 N1 H1B . . 107.2 ?
H1A N1 H1B . . 106.8 ?
C3 N2 H2A . . 109.5 ?
C3 N2 H2B . . 109.5 ?
H2A N2 H2B . . 109.5 ?
C3 N2 H2C . . 109.5 ?
H2A N2 H2C . . 109.5 ?
H2B N2 H2C . . 109.5 ?
N1 C1 C7 . . 105.7(2) ?
N1 C1 C6 . . 110.8(2) ?
C7 C1 C6 . . 109.2(2) ?
N1 C1 C2 . . 108.6(2) ?
C7 C1 C2 . . 110.9(2) ?
C6 C1 C2 . . 111.5(2) ?
C3 C2 C1 . . 111.4(2) ?
C3 C2 H22A . . 109.3 ?
C1 C2 H22A . . 109.3 ?
C3 C2 H22B . . 109.3 ?
C1 C2 H22B . . 109.3 ?
H22A C2 H22B . . 108.0 ?
N2 C3 C2 . . 110.7(2) ?
N2 C3 C4 . . 110.5(2) ?
C2 C3 C4 . . 109.8(2) ?
N2 C3 H3 . . 108.6 ?
C2 C3 H3 . . 108.6 ?
C4 C3 H3 . . 108.6 ?
C3 C4 C5 . . 111.4(2) ?
C3 C4 H4A . . 109.4 ?
C5 C4 H4A . . 109.4 ?
C3 C4 H4B . . 109.4 ?
C5 C4 H4B . . 109.4 ?
H4A C4 H4B . . 108.0 ?
C4 C5 C9 . . 110.8(2) ?
C4 C5 N1 . . 109.09(19) ?
C9 C5 N1 . . 105.1(2) ?
C4 C5 C8 . . 111.7(2) ?
C9 C5 C8 . . 109.7(2) ?
N1 C5 C8 . . 110.3(2) ?
C1 C6 H6A . . 109.5 ?
C1 C6 H6B . . 109.5 ?
H6A C6 H6B . . 109.5 ?
C1 C6 H6C . . 109.5 ?
H6A C6 H6C . . 109.5 ?
H6B C6 H6C . . 109.5 ?
C1 C7 H7A . . 109.5 ?
C1 C7 H7B . . 109.5 ?
H7A C7 H7B . . 109.5 ?
C1 C7 H7C . . 109.5 ?
H7A C7 H7C . . 109.5 ?
H7B C7 H7C . . 109.5 ?
C5 C8 H8A . . 109.5 ?
C5 C8 H8B . . 109.5 ?
H8A C8 H8B . . 109.5 ?
C5 C8 H8C . . 109.5 ?
H8A C8 H8C . . 109.5 ?
H8B C8 H8C . . 109.5 ?
C5 C9 H9A . . 109.5 ?
C5 C9 H9B . . 109.5 ?
H9A C9 H9B . . 109.5 ?
C5 C9 H9C . . 109.5 ?
H9A C9 H9C . . 109.5 ?
H9B C9 H9C . . 109.5 ?

loop_
_geom_bond_atom_site_label_1
_geom_bond_atom_site_label_2
_geom_bond_site_symmetry_2
_geom_bond_distance
_geom_bond_publ_flag
P1 O3 . 1.5020(19) ?
P1 O1 . 1.515(2) ?
P1 O4 . 1.552(2) ?
P1 O2 . 1.5713(19) ?
P2 O8 . 1.480(2) ?
P2 O5 . 1.5137(19) ?
P2 O7 . 1.572(2) ?
P2 O6 . 1.582(2) ?
O2 H2 . 0.8200 ?
O4 H4 . 0.8200 ?
O6 H6 . 0.8200 ?
O7 H7 . 0.8200 ?
O9 H91 . 0.848(10) ?
O9 H92 . 0.852(10) ?
N1 C1 . 1.523(3) ?
N1 C5 . 1.527(3) ?
N1 H1A . 0.9000 ?
N1 H1B . 0.9000 ?
N2 C3 . 1.499(3) ?
N2 H2A . 0.8900 ?
N2 H2B . 0.8900 ?
N2 H2C . 0.8900 ?
C1 C7 . 1.525(4) ?
C1 C6 . 1.526(4) ?
C1 C2 . 1.534(3) ?
C2 C3 . 1.512(4) ?
C2 H22A . 0.9700 ?
C2 H22B . 0.9700 ?
C3 C4 . 1.524(4) ?
C3 H3 . 0.9800 ?
C4 C5 . 1.524(3) ?
C4 H4A . 0.9700 ?
C4 H4B . 0.9700 ?
C5 C9 . 1.526(4) ?
C5 C8 . 1.527(4) ?
C6 H6A . 0.9600 ?
C6 H6B . 0.9600 ?
C6 H6C . 0.9600 ?
C7 H7A . 0.9600 ?
C7 H7B . 0.9600 ?
C7 H7C . 0.9600 ?
C8 H8A . 0.9600 ?
C8 H8B . 0.9600 ?
C8 H8C . 0.9600 ?
C9 H9A . 0.9600 ?
C9 H9B . 0.9600 ?
C9 H9C . 0.9600 ?

loop_
_geom_hbond_atom_site_label_D
_geom_hbond_atom_site_label_H
_geom_hbond_atom_site_label_A
_geom_hbond_site_symmetry_A
_geom_hbond_distance_DH
_geom_hbond_distance_HA
_geom_hbond_distance_DA
_geom_hbond_angle_DHA
O2 H2 O1 2_655 0.82 1.74 2.537(3) 163.1
O4 H4 O5 2_645 0.82 1.79 2.538(3) 151.6
O6 H6 O3 . 0.82 1.83 2.646(3) 172.1
O7 H7 O1 . 0.82 1.85 2.662(3) 172.6
O9 H91 O5 . 0.850(10) 1.970(10) 2.811(3) 170(3)
O9 H92 O3 4_566 0.850(10) 2.000(10) 2.837(3) 165(5)
O9 H92 O4 4_566 0.850(10) 2.66(5) 3.256(3) 128(5)
N1 H1A O8 1_455 0.90 1.84 2.742(3) 176.4
N1 H1B O5 3_666 0.90 2.31 3.168(3) 158.5
N1 H1B O8 3_666 0.90 2.33 3.038(3) 135.8
N2 H2A O2 . 0.89 2.05 2.929(3) 171.5
N2 H2A O1 . 0.89 2.51 3.076(3) 121.9
N2 H2B O3 2_645 0.89 2.07 2.919(3) 159.7
N2 H2C O9 . 0.89 1.88 2.721(4) 155.9
C3 H3 O6 2_645 0.98 2.59 3.406(3) 140.8
C4 H4B O9 3_656 0.97 2.58 3.492(4) 157.6
C9 H9A O7 3_656 0.96 2.40 3.343(3) 168.2

loop_
_cod_related_entry_id
_cod_related_entry_database
_cod_related_entry_code
1 ChemSpider 30655755
